data_4036115
loop_
_publ_author_name
'Tepper, Ronny'
'Schulze, Benjamin'
'J\"ager, Michael'
'Friebe, Christian'
'Scharf, Daniel H.'
'G\"orls, Helmar'
'Schubert, Ulrich S.'

_publ_section_title
;
 Anion receptors based on halogen bonding with halo-1,2,3-triazoliums.
;
_journal_issue 6
_journal_name_full 'The Journal of organic chemistry'
_journal_page_first 3139
_journal_page_last 3150
_journal_paper_doi 10.1021/acs.joc.5b00028
_journal_volume 80
_journal_year 2015
_chemical_formula_moiety 'C28 H30 Br2 N6 S, 2(B F4), C2 H3 N'
_chemical_formula_sum 'C30 H33 B2 Br2 F8 N7 S'
_chemical_formula_weight 857.13
_space_group_IT_number 2
_space_group_name_Hall '-P 1'
_space_group_name_H-M_alt 'P -1'
_symmetry_cell_setting triclinic
_symmetry_space_group_name_Hall '-P 1'
_symmetry_space_group_name_H-M 'P -1'
_atom_sites_solution_hydrogens geom
_atom_sites_solution_primary direct
_atom_sites_solution_secondary difmap
_audit_creation_method SHELXL-97
_cell_angle_alpha 73.000(1)
_cell_angle_beta 69.553(1)
_cell_angle_gamma 74.841(1)
_cell_formula_units_Z 4
_cell_length_a 15.2103(3)
_cell_length_b 15.8367(5)
_cell_length_c 17.3131(5)
_cell_measurement_temperature 133(2)
_cell_volume 3677.32(18)
_computing_cell_refinement DENZO
_computing_data_collection COLLECT
_computing_data_reduction DENZO
_computing_molecular_graphics SHELXTL/PC
_computing_publication_material SHELXL-97
_computing_structure_refinement 'SHELXL-97 (Sheldrick, 2008)'
_computing_structure_solution 'SHELXS-97 (Sheldrick, 2008)'
_diffrn_ambient_temperature 133(2)
_diffrn_measured_fraction_theta_full 0.920
_diffrn_measured_fraction_theta_max 0.920
_diffrn_measurement_device_type KappaCCD
_diffrn_measurement_method 'phi- + omega-scan'
_diffrn_radiation_monochromator graphite
_diffrn_radiation_source 'fine-focus sealed tube'
_diffrn_radiation_type MoK\a
_diffrn_radiation_wavelength 0.71073
_diffrn_reflns_av_R_equivalents 0.0244
_diffrn_reflns_av_sigmaI/netI 0.0465
_diffrn_reflns_limit_h_max 19
_diffrn_reflns_limit_h_min -19
_diffrn_reflns_limit_k_max 19
_diffrn_reflns_limit_k_min -20
_diffrn_reflns_limit_l_max 22
_diffrn_reflns_limit_l_min -20
_diffrn_reflns_number 21326
_diffrn_reflns_theta_full 27.49
_diffrn_reflns_theta_max 27.49
_diffrn_reflns_theta_min 2.90
_exptl_absorpt_coefficient_mu 2.334
_exptl_absorpt_correction_T_max 0.8852
_exptl_absorpt_correction_T_min 0.7734
_exptl_absorpt_correction_type multi-scan
_exptl_absorpt_process_details 'SADABS, Bruker-AXS, 2002'
_exptl_crystal_colour colourless
_exptl_crystal_density_diffrn 1.548
_exptl_crystal_density_method 'not measured'
_exptl_crystal_description prism
_exptl_crystal_F_000 1720
_exptl_crystal_size_max 0.045
_exptl_crystal_size_mid 0.035
_exptl_crystal_size_min 0.035
_refine_diff_density_max 1.753
_refine_diff_density_min -1.240
_refine_diff_density_rms 0.117
_refine_ls_extinction_method none
_refine_ls_goodness_of_fit_ref 1.128
_refine_ls_hydrogen_treatment constr
_refine_ls_matrix_type full
_refine_ls_number_parameters 927
_refine_ls_number_reflns 15536
_refine_ls_number_restraints 0
_refine_ls_restrained_S_all 1.128
_refine_ls_R_factor_all 0.0952
_refine_ls_R_factor_gt 0.0696
_refine_ls_shift/su_max 0.006
_refine_ls_shift/su_mean 0.000
_refine_ls_structure_factor_coef Fsqd
_refine_ls_weighting_details 'calc w=1/[\s^2^(Fo^2^)+(0.0277P)^2^+22.8236P] where P=(Fo^2^+2Fc^2^)/3'
_refine_ls_weighting_scheme calc
_refine_ls_wR_factor_gt 0.1420
_refine_ls_wR_factor_ref 0.1598
_reflns_number_gt 12240
_reflns_number_total 15536
_reflns_threshold_expression >2sigma(I)
_cod_data_source_file jo5b00028_si_002.cif
_cod_data_source_block FO4964
_cod_original_cell_volume 3677.33(17)
_cod_database_code 4036115
_publcif_datablock.id {61cd9274-eba8-4bbc-aa46-ff3e65bb02cf}

loop_
_symmetry_equiv_pos_as_xyz
'x, y, z'
'-x, -y, -z'

loop_
_atom_site_label
_atom_site_type_symbol
_atom_site_fract_x
_atom_site_fract_y
_atom_site_fract_z
_atom_site_U_iso_or_equiv
_atom_site_adp_type
_atom_site_occupancy
_atom_site_symmetry_multiplicity
_atom_site_calc_flag
_atom_site_refinement_flags
_atom_site_disorder_assembly
_atom_site_disorder_group
Br1A Br 0.01324(4) 0.36154(4) 0.74064(3) 0.02978(13) Uani 1 1 d . . .
Br2A Br 0.18496(4) 0.40941(4) 0.29342(3) 0.03030(13) Uani 1 1 d . . .
S1A S -0.02092(12) 0.25320(10) 0.52482(9) 0.0364(3) Uani 1 1 d . . .
N1A N -0.1719(3) 0.2337(3) 0.7286(3) 0.0256(9) Uani 1 1 d . . .
N2A N -0.1884(3) 0.2131(3) 0.8109(3) 0.0269(9) Uani 1 1 d . . .
N3A N -0.1307(3) 0.2544(3) 0.8236(3) 0.0239(9) Uani 1 1 d . . .
N4A N -0.0315(3) 0.2973(3) 0.3177(3) 0.0308(10) Uani 1 1 d . . .
N5A N 0.0145(3) 0.2985(3) 0.2372(3) 0.0324(11) Uani 1 1 d . . .
N6A N 0.0886(3) 0.3374(3) 0.2207(3) 0.0276(10) Uani 1 1 d . . .
C1A C -0.0247(4) 0.3436(4) 0.4417(3) 0.0264(11) Uani 1 1 d . . .
C2A C -0.0625(6) 0.4212(4) 0.4672(4) 0.054(2) Uani 1 1 d . . .
H2AA H -0.0681 0.4782 0.4296 0.065 Uiso 1 1 calc R . .
C3A C -0.0932(6) 0.4086(4) 0.5566(4) 0.0502(18) Uani 1 1 d . . .
H3AA H -0.1220 0.4561 0.5854 0.060 Uiso 1 1 calc R . .
C4A C -0.0767(4) 0.3210(4) 0.5959(3) 0.0261(11) Uani 1 1 d . . .
C5A C -0.1045(4) 0.2859(3) 0.6868(3) 0.0246(10) Uani 1 1 d . . .
C6A C -0.0769(4) 0.2984(3) 0.7496(3) 0.0233(10) Uani 1 1 d . . .
C7A C -0.2274(4) 0.2010(4) 0.6923(4) 0.0343(13) Uani 1 1 d . . .
H7AA H -0.2787 0.1741 0.7378 0.051 Uiso 1 1 calc R . .
H7AB H -0.1855 0.1559 0.6608 0.051 Uiso 1 1 calc R . .
H7AC H -0.2549 0.2513 0.6540 0.051 Uiso 1 1 calc R . .
C8A C -0.1327(4) 0.2468(3) 0.9101(3) 0.0234(10) Uani 1 1 d . . .
C9A C -0.1854(4) 0.3187(4) 0.9479(3) 0.0285(11) Uani 1 1 d . . .
C10A C -0.1873(4) 0.3096(4) 1.0304(3) 0.0295(11) Uani 1 1 d . . .
H10A H -0.2217 0.3573 1.0581 0.035 Uiso 1 1 calc R . .
C11A C -0.1406(4) 0.2333(4) 1.0742(3) 0.0286(11) Uani 1 1 d . . .
C12A C -0.0917(4) 0.1635(4) 1.0344(3) 0.0300(12) Uani 1 1 d . . .
H12A H -0.0611 0.1107 1.0647 0.036 Uiso 1 1 calc R . .
C13A C -0.0860(4) 0.1681(4) 0.9509(3) 0.0276(11) Uani 1 1 d . . .
C14A C -0.2376(4) 0.4015(4) 0.9025(4) 0.0375(13) Uani 1 1 d . . .
H14A H -0.2741 0.4410 0.9415 0.056 Uiso 1 1 calc R . .
H14B H -0.2813 0.3844 0.8817 0.056 Uiso 1 1 calc R . .
H14C H -0.1916 0.4330 0.8547 0.056 Uiso 1 1 calc R . .
C15A C -0.1425(5) 0.2278(4) 1.1638(3) 0.0375(14) Uani 1 1 d . . .
H15A H -0.2050 0.2574 1.1940 0.056 Uiso 1 1 calc R . .
H15B H -0.0928 0.2577 1.1621 0.056 Uiso 1 1 calc R . .
H15C H -0.1309 0.1647 1.1930 0.056 Uiso 1 1 calc R . .
C16A C -0.0335(5) 0.0905(4) 0.9096(4) 0.0362(13) Uani 1 1 d . . .
H16A H -0.0146 0.1121 0.8480 0.054 Uiso 1 1 calc R . .
H16B H -0.0752 0.0464 0.9258 0.054 Uiso 1 1 calc R . .
H16C H 0.0235 0.0623 0.9281 0.054 Uiso 1 1 calc R . .
C17A C 0.0115(4) 0.3341(4) 0.3538(3) 0.0270(11) Uani 1 1 d . . .
C18A C 0.0894(4) 0.3595(4) 0.2904(3) 0.0277(11) Uani 1 1 d . . .
C19A C -0.1172(4) 0.2557(5) 0.3575(4) 0.0412(15) Uani 1 1 d . . .
H19A H -0.1553 0.2721 0.3181 0.062 Uiso 1 1 calc R . .
H19B H -0.1552 0.2770 0.4091 0.062 Uiso 1 1 calc R . .
H19C H -0.0983 0.1903 0.3716 0.062 Uiso 1 1 calc R . .
C20A C 0.1507(4) 0.3567(4) 0.1349(3) 0.0261(11) Uani 1 1 d . . .
C21A C 0.2393(4) 0.3012(4) 0.1131(3) 0.0302(12) Uani 1 1 d . . .
C22A C 0.2974(4) 0.3235(4) 0.0319(3) 0.0314(12) Uani 1 1 d . . .
H22A H 0.3574 0.2860 0.0151 0.038 Uiso 1 1 calc R . .
C23A C 0.2715(4) 0.3989(4) -0.0263(3) 0.0299(12) Uani 1 1 d . . .
C24A C 0.1815(4) 0.4508(4) -0.0029(3) 0.0291(11) Uani 1 1 d . . .
H24A H 0.1620 0.5010 -0.0431 0.035 Uiso 1 1 calc R . .
C25A C 0.1191(4) 0.4307(4) 0.0784(3) 0.0295(11) Uani 1 1 d . . .
C26A C 0.2712(5) 0.2210(4) 0.1757(4) 0.0437(15) Uani 1 1 d . . .
H26A H 0.3265 0.1826 0.1457 0.066 Uiso 1 1 calc R . .
H26B H 0.2191 0.1870 0.2064 0.066 Uiso 1 1 calc R . .
H26C H 0.2886 0.2412 0.2159 0.066 Uiso 1 1 calc R . .
C27A C 0.3395(4) 0.4266(4) -0.1136(4) 0.0384(14) Uani 1 1 d . . .
H27A H 0.3088 0.4328 -0.1566 0.058 Uiso 1 1 calc R . .
H27B H 0.3974 0.3808 -0.1216 0.058 Uiso 1 1 calc R . .
H27C H 0.3563 0.4841 -0.1188 0.058 Uiso 1 1 calc R . .
C28A C 0.0229(5) 0.4894(5) 0.1034(4) 0.0429(15) Uani 1 1 d . . .
H28A H 0.0163 0.5096 0.1538 0.064 Uiso 1 1 calc R . .
H28B H -0.0273 0.4551 0.1157 0.064 Uiso 1 1 calc R . .
H28C H 0.0173 0.5416 0.0569 0.064 Uiso 1 1 calc R . .
B1A B 0.3529(4) 0.5420(4) 0.2931(4) 0.0291(13) Uani 1 1 d . . .
F11A F 0.3566(5) 0.5720(4) 0.3648(4) 0.098(2) Uani 1 1 d . . .
F12A F 0.4453(4) 0.5477(4) 0.2385(4) 0.0898(16) Uiso 1 1 d . . .
F13A F 0.2872(4) 0.5953(4) 0.2674(4) 0.0945(18) Uani 1 1 d . . .
F14A F 0.3444(4) 0.4561(3) 0.3175(3) 0.0717(13) Uani 1 1 d . . .
B2A B 0.2028(5) 0.4793(6) 0.7127(4) 0.048(2) Uani 1 1 d . . .
F21A F 0.2490(8) 0.5438(9) 0.6277(5) 0.083(4) Uani 0.50 1 d P A 1
F22A F 0.2663(12) 0.4197(10) 0.7244(11) 0.096(6) Uani 0.50 1 d P A 1
F22C F 0.2069(18) 0.4002(12) 0.7651(13) 0.143(9) Uani 0.50 1 d P A 2
F21C F 0.2909(11) 0.4771(13) 0.6581(12) 0.117(5) Uiso 0.50 1 d P A 2
F23A F 0.1240(4) 0.4932(4) 0.7018(4) 0.0872(17) Uani 1 1 d . A .
F24A F 0.1978(3) 0.5475(3) 0.7626(3) 0.0647(12) Uani 1 1 d . A .
Br1B Br 0.41881(5) 0.15513(4) 0.31638(4) 0.03965(16) Uani 1 1 d . . .
Br2B Br 0.21537(4) 0.11913(4) 0.76597(4) 0.03275(14) Uani 1 1 d . . .
S1B S 0.48003(11) 0.24236(12) 0.53300(9) 0.0406(4) Uani 1 1 d . . .
N1B N 0.5487(4) 0.3405(3) 0.3209(3) 0.0350(11) Uani 1 1 d . . .
N2B N 0.5856(4) 0.3385(3) 0.2404(3) 0.0355(11) Uani 1 1 d . . .
N3B N 0.5448(3) 0.2789(3) 0.2308(3) 0.0305(10) Uani 1 1 d . . .
N4B N 0.4107(3) 0.2617(3) 0.7333(3) 0.0302(10) Uani 1 1 d . . .
N5B N 0.3857(3) 0.2363(3) 0.8169(3) 0.0302(10) Uani 1 1 d . . .
N6B N 0.3179(3) 0.1881(3) 0.8356(3) 0.0282(10) Uani 1 1 d . . .
C1B C 0.3714(4) 0.2507(4) 0.6077(3) 0.0318(12) Uani 1 1 d . . .
C2B C 0.2993(5) 0.2716(7) 0.5731(5) 0.078(3) Uani 1 1 d . . .
H2BA H 0.2338 0.2761 0.6049 0.094 Uiso 1 1 calc R . .
C3B C 0.3326(5) 0.2858(7) 0.4843(5) 0.077(3) Uani 1 1 d . . .
H3BA H 0.2916 0.3011 0.4496 0.092 Uiso 1 1 calc R . .
C4B C 0.4291(4) 0.2754(4) 0.4531(4) 0.0350(13) Uani 1 1 d . . .
C5B C 0.4846(4) 0.2840(4) 0.3647(4) 0.0326(12) Uani 1 1 d . . .
C6B C 0.4831(4) 0.2442(4) 0.3046(4) 0.0318(12) Uani 1 1 d . . .
C7B C 0.5803(5) 0.3987(5) 0.3543(4) 0.0475(17) Uani 1 1 d . . .
H7BA H 0.6131 0.4425 0.3074 0.071 Uiso 1 1 calc R . .
H7BB H 0.6240 0.3621 0.3867 0.071 Uiso 1 1 calc R . .
H7BC H 0.5248 0.4303 0.3913 0.071 Uiso 1 1 calc R . .
C8B C 0.5609(4) 0.2660(4) 0.1469(3) 0.0298(12) Uani 1 1 d . . .
C9B C 0.5176(4) 0.3350(4) 0.0927(3) 0.0306(12) Uani 1 1 d . . .
C10B C 0.5311(4) 0.3194(4) 0.0144(4) 0.0336(12) Uani 1 1 d . . .
H10B H 0.5029 0.3646 -0.0241 0.040 Uiso 1 1 calc R . .
C11B C 0.5839(4) 0.2409(4) -0.0104(4) 0.0340(13) Uani 1 1 d . . .
C12B C 0.6278(4) 0.1770(4) 0.0451(4) 0.0367(13) Uani 1 1 d . . .
H12B H 0.6661 0.1239 0.0280 0.044 Uiso 1 1 calc R . .
C13B C 0.6179(4) 0.1878(4) 0.1249(4) 0.0329(12) Uani 1 1 d . . .
C14B C 0.4556(5) 0.4187(4) 0.1193(4) 0.0416(15) Uani 1 1 d . . .
H14D H 0.4288 0.4562 0.0739 0.062 Uiso 1 1 calc R . .
H14E H 0.4938 0.4522 0.1307 0.062 Uiso 1 1 calc R . .
H14F H 0.4036 0.4025 0.1705 0.062 Uiso 1 1 calc R . .
C15B C 0.5885(4) 0.2251(5) -0.0939(4) 0.0415(15) Uani 1 1 d . . .
H15D H 0.6386 0.1737 -0.1072 0.062 Uiso 1 1 calc R . .
H15E H 0.6027 0.2786 -0.1387 0.062 Uiso 1 1 calc R . .
H15F H 0.5270 0.2128 -0.0900 0.062 Uiso 1 1 calc R . .
C16B C 0.6653(5) 0.1151(4) 0.1844(4) 0.0430(15) Uani 1 1 d . . .
H16D H 0.6850 0.1427 0.2180 0.064 Uiso 1 1 calc R . .
H16E H 0.7213 0.0799 0.1515 0.064 Uiso 1 1 calc R . .
H16F H 0.6201 0.0757 0.2221 0.064 Uiso 1 1 calc R . .
C17B C 0.3611(4) 0.2312(4) 0.6977(3) 0.0286(11) Uani 1 1 d . . .
C18B C 0.3007(4) 0.1834(4) 0.7651(3) 0.0290(11) Uani 1 1 d . . .
C19B C 0.4843(4) 0.3174(4) 0.6910(4) 0.0381(14) Uani 1 1 d . . .
H19D H 0.4945 0.3415 0.7327 0.057 Uiso 1 1 calc R . .
H19E H 0.4640 0.3669 0.6480 0.057 Uiso 1 1 calc R . .
H19F H 0.5440 0.2809 0.6641 0.057 Uiso 1 1 calc R . .
C20B C 0.2749(4) 0.1496(4) 0.9243(3) 0.0279(11) Uani 1 1 d . . .
C21B C 0.3297(4) 0.0765(4) 0.9645(3) 0.0292(11) Uani 1 1 d . . .
C22B C 0.2896(4) 0.0433(4) 1.0503(4) 0.0361(13) Uani 1 1 d . . .
H22B H 0.3257 -0.0054 1.0799 0.043 Uiso 1 1 calc R . .
C23B C 0.1993(4) 0.0788(4) 1.0933(4) 0.0372(13) Uani 1 1 d . . .
C24B C 0.1471(4) 0.1512(4) 1.0507(4) 0.0364(13) Uani 1 1 d . . .
H24B H 0.0846 0.1755 1.0807 0.044 Uiso 1 1 calc R . .
C25B C 0.1838(4) 0.1892(4) 0.9656(4) 0.0336(12) Uani 1 1 d . . .
C26B C 0.4295(4) 0.0370(4) 0.9178(4) 0.0378(14) Uani 1 1 d . . .
H26D H 0.4518 -0.0194 0.9534 0.057 Uiso 1 1 calc R . .
H26E H 0.4723 0.0794 0.9043 0.057 Uiso 1 1 calc R . .
H26F H 0.4288 0.0256 0.8653 0.057 Uiso 1 1 calc R . .
C27B C 0.1576(5) 0.0391(5) 1.1868(4) 0.0525(18) Uani 1 1 d . . .
H27D H 0.1061 0.0837 1.2125 0.079 Uiso 1 1 calc R . .
H27E H 0.2076 0.0225 1.2148 0.079 Uiso 1 1 calc R . .
H27F H 0.1323 -0.0143 1.1934 0.079 Uiso 1 1 calc R . .
C28B C 0.1278(5) 0.2695(5) 0.9218(4) 0.0458(16) Uani 1 1 d . . .
H28D H 0.0730 0.2950 0.9638 0.069 Uiso 1 1 calc R . .
H28E H 0.1053 0.2516 0.8834 0.069 Uiso 1 1 calc R . .
H28F H 0.1685 0.3146 0.8894 0.069 Uiso 1 1 calc R . .
B2B B 0.3934(5) -0.0693(5) 0.3044(5) 0.0380(15) Uani 1 1 d . . .
F21B F 0.3887(4) -0.0839(4) 0.2308(3) 0.0831(17) Uani 1 1 d . . .
F22B F 0.3406(3) 0.0126(3) 0.3159(4) 0.0725(15) Uani 1 1 d . . .
F23B F 0.3551(3) -0.1359(3) 0.3708(3) 0.0549(10) Uani 1 1 d . . .
F24B F 0.4882(3) -0.0723(3) 0.2981(3) 0.0559(11) Uani 1 1 d . . .
B1B B 0.0742(5) 0.0421(5) 0.6739(5) 0.0380(16) Uani 1 1 d . . .
F11B F 0.1438(3) 0.0830(4) 0.6096(3) 0.0863(17) Uani 1 1 d . . .
F12B F 0.0605(4) -0.0300(3) 0.6527(3) 0.0788(15) Uani 1 1 d . . .
F13B F -0.0106(3) 0.1024(3) 0.6876(3) 0.0584(11) Uani 1 1 d . . .
F14B F 0.1020(3) 0.0119(3) 0.7464(3) 0.0508(10) Uani 1 1 d . . .
N1AA N 0.6846(5) 0.1739(5) 0.3769(4) 0.0668(19) Uani 1 1 d . . .
C1AA C 0.6544(7) 0.0183(6) 0.4691(7) 0.087(3) Uani 1 1 d . . .
H1A1 H 0.6262 -0.0093 0.4418 0.130 Uiso 1 1 calc R . .
H1A2 H 0.6104 0.0248 0.5248 0.130 Uiso 1 1 calc R . .
H1A3 H 0.7146 -0.0199 0.4757 0.130 Uiso 1 1 calc R . .
C2AA C 0.6722(5) 0.1053(6) 0.4176(5) 0.057(2) Uani 1 1 d . . .
N1AB N 0.1089(5) 0.1435(4) 0.3797(4) 0.0658(19) Uani 1 1 d . . .
C1AB C 0.1272(5) -0.0248(5) 0.4461(5) 0.0522(18) Uani 1 1 d . . .
H1A4 H 0.1122 -0.0343 0.5076 0.078 Uiso 1 1 calc R . .
H1A5 H 0.1928 -0.0542 0.4230 0.078 Uiso 1 1 calc R . .
H1A6 H 0.0832 -0.0504 0.4333 0.078 Uiso 1 1 calc R . .
C2AB C 0.1174(5) 0.0698(5) 0.4089(4) 0.0435(15) Uani 1 1 d . . .

loop_
_atom_site_aniso_label
_atom_site_aniso_U_11
_atom_site_aniso_U_22
_atom_site_aniso_U_33
_atom_site_aniso_U_23
_atom_site_aniso_U_13
_atom_site_aniso_U_12
Br1A 0.0347(3) 0.0353(3) 0.0225(3) -0.0034(2) -0.0085(2) -0.0150(2)
Br2A 0.0361(3) 0.0356(3) 0.0238(3) -0.0068(2) -0.0089(2) -0.0135(2)
S1A 0.0528(9) 0.0299(7) 0.0174(6) -0.0037(5) -0.0074(6) 0.0018(6)
N1A 0.029(2) 0.028(2) 0.020(2) -0.0019(18) -0.0093(17) -0.0071(18)
N2A 0.028(2) 0.033(2) 0.021(2) -0.0061(19) -0.0056(17) -0.0085(19)
N3A 0.029(2) 0.025(2) 0.018(2) -0.0024(17) -0.0083(17) -0.0074(18)
N4A 0.036(3) 0.042(3) 0.016(2) -0.0015(19) -0.0057(18) -0.019(2)
N5A 0.038(3) 0.045(3) 0.019(2) -0.004(2) -0.0065(19) -0.020(2)
N6A 0.030(2) 0.036(3) 0.022(2) -0.0079(19) -0.0073(18) -0.0124(19)
C1A 0.033(3) 0.030(3) 0.016(2) -0.003(2) -0.006(2) -0.009(2)
C2A 0.108(6) 0.029(3) 0.022(3) 0.000(3) -0.017(3) -0.015(4)
C3A 0.092(6) 0.033(3) 0.024(3) -0.009(3) -0.011(3) -0.014(3)
C4A 0.031(3) 0.028(3) 0.019(2) -0.005(2) -0.008(2) -0.005(2)
C5A 0.027(3) 0.025(3) 0.022(3) -0.004(2) -0.007(2) -0.005(2)
C6A 0.026(3) 0.027(3) 0.016(2) -0.002(2) -0.0075(19) -0.005(2)
C7A 0.039(3) 0.045(3) 0.028(3) -0.010(3) -0.013(2) -0.017(3)
C8A 0.029(3) 0.027(3) 0.016(2) -0.004(2) -0.0053(19) -0.009(2)
C9A 0.033(3) 0.029(3) 0.022(3) -0.006(2) -0.004(2) -0.010(2)
C10A 0.034(3) 0.027(3) 0.027(3) -0.009(2) -0.006(2) -0.007(2)
C11A 0.037(3) 0.032(3) 0.018(2) -0.002(2) -0.006(2) -0.016(2)
C12A 0.036(3) 0.035(3) 0.020(3) -0.003(2) -0.010(2) -0.008(2)
C13A 0.029(3) 0.031(3) 0.022(3) -0.007(2) -0.006(2) -0.004(2)
C14A 0.043(3) 0.032(3) 0.036(3) -0.009(3) -0.012(3) 0.000(3)
C15A 0.050(4) 0.045(4) 0.017(3) -0.004(2) -0.009(2) -0.013(3)
C16A 0.049(4) 0.033(3) 0.028(3) -0.009(2) -0.017(3) -0.001(3)
C17A 0.035(3) 0.028(3) 0.020(3) -0.007(2) -0.009(2) -0.006(2)
C18A 0.035(3) 0.028(3) 0.021(3) -0.003(2) -0.009(2) -0.008(2)
C19A 0.045(4) 0.062(4) 0.024(3) -0.006(3) -0.006(3) -0.032(3)
C20A 0.033(3) 0.030(3) 0.019(2) -0.008(2) -0.006(2) -0.011(2)
C21A 0.037(3) 0.034(3) 0.023(3) -0.004(2) -0.011(2) -0.011(2)
C22A 0.030(3) 0.038(3) 0.027(3) -0.010(2) -0.006(2) -0.008(2)
C23A 0.034(3) 0.038(3) 0.025(3) -0.011(2) -0.008(2) -0.014(2)
C24A 0.039(3) 0.033(3) 0.018(2) -0.005(2) -0.011(2) -0.009(2)
C25A 0.034(3) 0.037(3) 0.022(3) -0.013(2) -0.008(2) -0.007(2)
C26A 0.055(4) 0.039(4) 0.033(3) -0.003(3) -0.019(3) -0.001(3)
C27A 0.037(3) 0.047(4) 0.027(3) -0.009(3) 0.000(2) -0.013(3)
C28A 0.044(4) 0.050(4) 0.031(3) -0.012(3) -0.012(3) 0.005(3)
B1A 0.033(3) 0.014(3) 0.027(3) -0.007(2) 0.001(2) 0.007(2)
F11A 0.128(5) 0.124(5) 0.075(4) -0.030(4) -0.032(3) -0.067(4)
F13A 0.088(4) 0.085(4) 0.112(5) -0.029(3) -0.056(4) 0.029(3)
F14A 0.088(3) 0.046(3) 0.086(4) -0.002(2) -0.031(3) -0.027(2)
B2A 0.019(3) 0.094(6) 0.010(3) -0.009(3) -0.005(2) 0.024(3)
F21A 0.097(8) 0.137(10) 0.027(4) 0.013(5) -0.008(5) -0.089(8)
F22A 0.129(12) 0.080(10) 0.107(12) -0.066(10) -0.092(10) 0.061(9)
F22C 0.24(3) 0.074(10) 0.130(16) 0.034(10) -0.099(16) -0.056(14)
F23A 0.075(3) 0.099(4) 0.115(5) -0.042(4) -0.043(3) -0.020(3)
F24A 0.062(3) 0.065(3) 0.078(3) -0.024(3) -0.027(2) -0.010(2)
Br1B 0.0465(4) 0.0400(3) 0.0349(3) 0.0026(3) -0.0138(3) -0.0218(3)
Br2B 0.0346(3) 0.0335(3) 0.0353(3) -0.0067(2) -0.0154(2) -0.0084(2)
S1B 0.0339(8) 0.0609(11) 0.0252(7) -0.0034(7) -0.0109(6) -0.0094(7)
N1B 0.041(3) 0.039(3) 0.028(3) -0.004(2) -0.011(2) -0.015(2)
N2B 0.042(3) 0.037(3) 0.031(3) -0.003(2) -0.010(2) -0.017(2)
N3B 0.036(3) 0.029(2) 0.026(2) -0.0007(19) -0.0093(19) -0.011(2)
N4B 0.037(3) 0.028(2) 0.030(2) -0.005(2) -0.011(2) -0.012(2)
N5B 0.038(3) 0.031(2) 0.025(2) -0.0037(19) -0.0099(19) -0.013(2)
N6B 0.034(2) 0.029(2) 0.024(2) -0.0043(19) -0.0106(19) -0.0082(19)
C1B 0.037(3) 0.033(3) 0.025(3) -0.005(2) -0.011(2) -0.003(2)
C2B 0.039(4) 0.150(9) 0.030(4) 0.001(5) -0.014(3) -0.009(5)
C3B 0.042(4) 0.147(9) 0.027(4) -0.003(5) -0.011(3) -0.011(5)
C4B 0.039(3) 0.041(3) 0.023(3) -0.001(2) -0.010(2) -0.009(3)
C5B 0.032(3) 0.036(3) 0.031(3) -0.004(2) -0.013(2) -0.008(2)
C6B 0.033(3) 0.034(3) 0.031(3) -0.002(2) -0.011(2) -0.012(2)
C7B 0.063(4) 0.053(4) 0.039(4) -0.007(3) -0.018(3) -0.029(3)
C8B 0.033(3) 0.031(3) 0.025(3) -0.003(2) -0.007(2) -0.012(2)
C9B 0.032(3) 0.032(3) 0.025(3) -0.006(2) -0.004(2) -0.008(2)
C10B 0.032(3) 0.037(3) 0.030(3) -0.002(2) -0.009(2) -0.011(2)
C11B 0.030(3) 0.042(3) 0.029(3) -0.008(3) -0.002(2) -0.014(2)
C12B 0.034(3) 0.034(3) 0.041(3) -0.011(3) -0.005(3) -0.009(2)
C13B 0.031(3) 0.028(3) 0.039(3) -0.005(2) -0.012(2) -0.007(2)
C14B 0.047(4) 0.033(3) 0.038(3) -0.007(3) -0.014(3) 0.005(3)
C15B 0.037(3) 0.056(4) 0.036(3) -0.019(3) -0.006(3) -0.013(3)
C16B 0.046(4) 0.031(3) 0.050(4) 0.000(3) -0.022(3) -0.002(3)
C17B 0.034(3) 0.024(3) 0.029(3) -0.007(2) -0.012(2) -0.001(2)
C18B 0.034(3) 0.030(3) 0.027(3) -0.005(2) -0.013(2) -0.007(2)
C19B 0.045(3) 0.038(3) 0.036(3) -0.004(3) -0.010(3) -0.020(3)
C20B 0.033(3) 0.032(3) 0.020(3) -0.003(2) -0.010(2) -0.009(2)
C21B 0.032(3) 0.031(3) 0.027(3) -0.006(2) -0.013(2) -0.006(2)
C22B 0.039(3) 0.038(3) 0.033(3) 0.000(3) -0.016(3) -0.010(3)
C23B 0.038(3) 0.050(4) 0.027(3) -0.009(3) -0.007(2) -0.016(3)
C24B 0.030(3) 0.049(4) 0.033(3) -0.018(3) -0.005(2) -0.009(3)
C25B 0.031(3) 0.041(3) 0.034(3) -0.013(3) -0.014(2) -0.003(2)
C26B 0.034(3) 0.038(3) 0.039(3) -0.005(3) -0.014(3) -0.001(3)
C27B 0.063(5) 0.069(5) 0.027(3) -0.007(3) -0.004(3) -0.028(4)
C28B 0.041(4) 0.049(4) 0.050(4) -0.015(3) -0.022(3) 0.004(3)
B2B 0.029(3) 0.040(4) 0.046(4) -0.014(3) -0.007(3) -0.008(3)
F21B 0.073(3) 0.154(5) 0.042(3) -0.027(3) -0.001(2) -0.068(3)
F22B 0.039(2) 0.040(2) 0.128(4) -0.018(3) -0.012(2) -0.0073(18)
F23B 0.056(2) 0.049(2) 0.057(3) -0.004(2) -0.019(2) -0.0117(19)
F24B 0.032(2) 0.070(3) 0.070(3) -0.026(2) -0.0180(19) -0.0008(18)
B1B 0.030(3) 0.052(4) 0.034(4) -0.020(3) -0.006(3) -0.005(3)
F11B 0.045(3) 0.129(5) 0.056(3) 0.011(3) 0.002(2) -0.026(3)
F12B 0.098(4) 0.076(3) 0.091(4) -0.049(3) -0.050(3) 0.003(3)
F13B 0.048(2) 0.047(2) 0.053(3) -0.0025(19) -0.0018(19) 0.0103(18)
F14B 0.060(2) 0.053(2) 0.048(2) -0.0117(19) -0.0252(19) -0.0112(19)
N1AA 0.052(4) 0.073(5) 0.053(4) 0.001(4) -0.009(3) 0.000(3)
C1AA 0.071(6) 0.070(6) 0.088(7) -0.002(5) 0.000(5) -0.008(5)
C2AA 0.042(4) 0.069(6) 0.043(4) -0.006(4) -0.004(3) 0.000(4)
N1AB 0.089(5) 0.040(4) 0.047(4) -0.008(3) -0.009(3) 0.005(3)
C1AB 0.046(4) 0.045(4) 0.056(4) -0.023(3) 0.005(3) -0.008(3)
C2AB 0.050(4) 0.039(4) 0.037(3) -0.020(3) -0.004(3) 0.000(3)

loop_
_atom_type_symbol
_atom_type_description
_atom_type_scat_dispersion_real
_atom_type_scat_dispersion_imag
_atom_type_scat_source
C C 0.0033 0.0016 'International Tables Vol C Tables 4.2.6.8 and 6.1.1.4'
H H 0.0000 0.0000 'International Tables Vol C Tables 4.2.6.8 and 6.1.1.4'
B B 0.0013 0.0007 'International Tables Vol C Tables 4.2.6.8 and 6.1.1.4'
N N 0.0061 0.0033 'International Tables Vol C Tables 4.2.6.8 and 6.1.1.4'
F F 0.0171 0.0103 'International Tables Vol C Tables 4.2.6.8 and 6.1.1.4'
S S 0.1246 0.1234 'International Tables Vol C Tables 4.2.6.8 and 6.1.1.4'
Br Br -0.2901 2.4595 'International Tables Vol C Tables 4.2.6.8 and 6.1.1.4'

loop_
_geom_angle_atom_site_label_1
_geom_angle_atom_site_label_2
_geom_angle_atom_site_label_3
_geom_angle
C1A S1A C4A 91.0(3)
N2A N1A C5A 113.7(4)
N2A N1A C7A 118.8(4)
C5A N1A C7A 127.5(4)
N1A N2A N3A 104.3(4)
N2A N3A C6A 111.5(4)
N2A N3A C8A 118.6(4)
C6A N3A C8A 129.9(4)
N5A N4A C17A 112.6(4)
N5A N4A C19A 118.9(4)
C17A N4A C19A 128.5(5)
N4A N5A N6A 104.8(4)
N5A N6A C18A 111.1(4)
N5A N6A C20A 119.6(4)
C18A N6A C20A 129.1(4)
C2A C1A C17A 125.7(5)
C2A C1A S1A 112.3(4)
C17A C1A S1A 122.0(4)
C1A C2A C3A 112.6(6)
C1A C2A H2AA 123.7
C3A C2A H2AA 123.7
C4A C3A C2A 112.3(6)
C4A C3A H3AA 123.9
C2A C3A H3AA 123.9
C3A C4A C5A 125.6(5)
C3A C4A S1A 111.8(4)
C5A C4A S1A 122.7(4)
N1A C5A C6A 104.1(4)
N1A C5A C4A 124.2(5)
C6A C5A C4A 131.6(5)
N3A C6A C5A 106.3(4)
N3A C6A Br1A 124.6(4)
C5A C6A Br1A 129.1(4)
N1A C7A H7AA 109.5
N1A C7A H7AB 109.5
H7AA C7A H7AB 109.5
N1A C7A H7AC 109.5
H7AA C7A H7AC 109.5
H7AB C7A H7AC 109.5
C13A C8A C9A 124.2(5)
C13A C8A N3A 118.6(4)
C9A C8A N3A 117.2(5)
C10A C9A C8A 116.3(5)
C10A C9A C14A 121.1(5)
C8A C9A C14A 122.6(5)
C9A C10A C11A 122.3(5)
C9A C10A H10A 118.8
C11A C10A H10A 118.8
C12A C11A C10A 118.9(5)
C12A C11A C15A 120.8(5)
C10A C11A C15A 120.3(5)
C11A C12A C13A 122.0(5)
C11A C12A H12A 119.0
C13A C12A H12A 119.0
C8A C13A C12A 116.3(5)
C8A C13A C16A 122.8(5)
C12A C13A C16A 120.9(5)
C9A C14A H14A 109.5
C9A C14A H14B 109.5
H14A C14A H14B 109.5
C9A C14A H14C 109.5
H14A C14A H14C 109.5
H14B C14A H14C 109.5
C11A C15A H15A 109.5
C11A C15A H15B 109.5
H15A C15A H15B 109.5
C11A C15A H15C 109.5
H15A C15A H15C 109.5
H15B C15A H15C 109.5
C13A C16A H16A 109.5
C13A C16A H16B 109.5
H16A C16A H16B 109.5
C13A C16A H16C 109.5
H16A C16A H16C 109.5
H16B C16A H16C 109.5
C18A C17A N4A 104.6(4)
C18A C17A C1A 130.8(5)
N4A C17A C1A 124.6(5)
N6A C18A C17A 106.9(5)
N6A C18A Br2A 123.7(4)
C17A C18A Br2A 129.3(4)
N4A C19A H19A 109.5
N4A C19A H19B 109.5
H19A C19A H19B 109.5
N4A C19A H19C 109.5
H19A C19A H19C 109.5
H19B C19A H19C 109.5
C25A C20A C21A 123.2(5)
C25A C20A N6A 117.9(5)
C21A C20A N6A 119.0(5)
C22A C21A C20A 117.2(5)
C22A C21A C26A 120.9(6)
C20A C21A C26A 121.9(5)
C21A C22A C23A 122.2(5)
C21A C22A H22A 118.9
C23A C22A H22A 118.9
C22A C23A C24A 118.7(5)
C22A C23A C27A 121.6(5)
C24A C23A C27A 119.7(5)
C23A C24A C25A 121.5(5)
C23A C24A H24A 119.3
C25A C24A H24A 119.3
C20A C25A C24A 117.2(5)
C20A C25A C28A 122.1(5)
C24A C25A C28A 120.7(5)
C21A C26A H26A 109.5
C21A C26A H26B 109.5
H26A C26A H26B 109.5
C21A C26A H26C 109.5
H26A C26A H26C 109.5
H26B C26A H26C 109.5
C23A C27A H27A 109.5
C23A C27A H27B 109.5
H27A C27A H27B 109.5
C23A C27A H27C 109.5
H27A C27A H27C 109.5
H27B C27A H27C 109.5
C25A C28A H28A 109.5
C25A C28A H28B 109.5
H28A C28A H28B 109.5
C25A C28A H28C 109.5
H28A C28A H28C 109.5
H28B C28A H28C 109.5
F13A B1A F14A 115.9(7)
F13A B1A F12A 115.5(6)
F14A B1A F12A 107.8(5)
F13A B1A F11A 106.3(5)
F14A B1A F11A 109.4(5)
F12A B1A F11A 100.7(6)
F22A B2A F23A 140.8(13)
F22A B2A F22C 46.2(12)
F23A B2A F22C 103.6(13)
F22A B2A F21C 58.6(10)
F23A B2A F21C 131.7(10)
F22C B2A F21C 104.0(13)
F22A B2A F24A 106.3(8)
F23A B2A F24A 106.4(6)
F22C B2A F24A 106.1(10)
F21C B2A F24A 102.7(9)
F22A B2A F21A 104.9(11)
F23A B2A F21A 96.0(7)
F22C B2A F21A 149.5(13)
F21C B2A F21A 46.2(8)
F24A B2A F21A 90.0(7)
C4B S1B C1B 92.0(3)
N2B N1B C5B 113.5(5)
N2B N1B C7B 119.1(5)
C5B N1B C7B 127.4(5)
N1B N2B N3B 104.4(4)
N2B N3B C6B 111.5(5)
N2B N3B C8B 119.9(4)
C6B N3B C8B 128.2(5)
N5B N4B C17B 113.2(4)
N5B N4B C19B 118.4(4)
C17B N4B C19B 128.4(5)
N4B N5B N6B 104.0(4)
N5B N6B C18B 111.9(4)
N5B N6B C20B 117.8(4)
C18B N6B C20B 130.3(5)
C2B C1B C17B 125.7(6)
C2B C1B S1B 111.6(5)
C17B C1B S1B 122.6(4)
C1B C2B C3B 112.1(7)
C1B C2B H2BA 124.0
C3B C2B H2BA 124.0
C4B C3B C2B 113.2(6)
C4B C3B H3BA 123.4
C2B C3B H3BA 123.4
C3B C4B C5B 126.2(6)
C3B C4B S1B 110.8(5)
C5B C4B S1B 122.8(4)
N1B C5B C6B 103.7(5)
N1B C5B C4B 125.8(5)
C6B C5B C4B 130.4(5)
N3B C6B C5B 106.9(5)
N3B C6B Br1B 123.4(4)
C5B C6B Br1B 129.6(4)
N1B C7B H7BA 109.5
N1B C7B H7BB 109.5
H7BA C7B H7BB 109.5
N1B C7B H7BC 109.5
H7BA C7B H7BC 109.5
H7BB C7B H7BC 109.5
C13B C8B C9B 124.0(5)
C13B C8B N3B 118.8(5)
C9B C8B N3B 117.2(5)
C10B C9B C8B 115.9(5)
C10B C9B C14B 121.6(5)
C8B C9B C14B 122.4(5)
C9B C10B C11B 123.1(6)
C9B C10B H10B 118.4
C11B C10B H10B 118.4
C12B C11B C10B 117.9(5)
C12B C11B C15B 121.9(6)
C10B C11B C15B 120.1(6)
C11B C12B C13B 122.4(6)
C11B C12B H12B 118.8
C13B C12B H12B 118.8
C8B C13B C12B 116.6(5)
C8B C13B C16B 122.7(6)
C12B C13B C16B 120.6(5)
C9B C14B H14D 109.5
C9B C14B H14E 109.5
H14D C14B H14E 109.5
C9B C14B H14F 109.5
H14D C14B H14F 109.5
H14E C14B H14F 109.5
C11B C15B H15D 109.5
C11B C15B H15E 109.5
H15D C15B H15E 109.5
C11B C15B H15F 109.5
H15D C15B H15F 109.5
H15E C15B H15F 109.5
C13B C16B H16D 109.5
C13B C16B H16E 109.5
H16D C16B H16E 109.5
C13B C16B H16F 109.5
H16D C16B H16F 109.5
H16E C16B H16F 109.5
N4B C17B C18B 104.5(5)
N4B C17B C1B 125.3(5)
C18B C17B C1B 130.2(5)
N6B C18B C17B 106.4(5)
N6B C18B Br2B 124.2(4)
C17B C18B Br2B 129.3(4)
N4B C19B H19D 109.5
N4B C19B H19E 109.5
H19D C19B H19E 109.5
N4B C19B H19F 109.5
H19D C19B H19F 109.5
H19E C19B H19F 109.5
C25B C20B C21B 123.4(5)
C25B C20B N6B 119.0(5)
C21B C20B N6B 117.5(5)
C22B C21B C20B 116.9(5)
C22B C21B C26B 121.4(5)
C20B C21B C26B 121.7(5)
C23B C22B C21B 121.8(6)
C23B C22B H22B 119.1
C21B C22B H22B 119.1
C22B C23B C24B 119.3(6)
C22B C23B C27B 120.0(6)
C24B C23B C27B 120.7(6)
C23B C24B C25B 121.9(6)
C23B C24B H24B 119.1
C25B C24B H24B 119.1
C24B C25B C20B 116.6(5)
C24B C25B C28B 121.0(6)
C20B C25B C28B 122.4(6)
C21B C26B H26D 109.5
C21B C26B H26E 109.5
H26D C26B H26E 109.5
C21B C26B H26F 109.5
H26D C26B H26F 109.5
H26E C26B H26F 109.5
C23B C27B H27D 109.5
C23B C27B H27E 109.5
H27D C27B H27E 109.5
C23B C27B H27F 109.5
H27D C27B H27F 109.5
H27E C27B H27F 109.5
C25B C28B H28D 109.5
C25B C28B H28E 109.5
H28D C28B H28E 109.5
C25B C28B H28F 109.5
H28D C28B H28F 109.5
H28E C28B H28F 109.5
F22B B2B F23B 109.7(6)
F22B B2B F21B 109.0(6)
F23B B2B F21B 107.5(5)
F22B B2B F24B 110.1(5)
F23B B2B F24B 110.8(6)
F21B B2B F24B 109.6(5)
F11B B1B F14B 109.3(6)
F11B B1B F13B 109.7(6)
F14B B1B F13B 110.1(5)
F11B B1B F12B 110.1(6)
F14B B1B F12B 108.9(6)
F13B B1B F12B 108.6(6)
C2AA C1AA H1A1 109.5
C2AA C1AA H1A2 109.5
H1A1 C1AA H1A2 109.5
C2AA C1AA H1A3 109.5
H1A1 C1AA H1A3 109.5
H1A2 C1AA H1A3 109.5
N1AA C2AA C1AA 178.7(9)
C2AB C1AB H1A4 109.5
C2AB C1AB H1A5 109.5
H1A4 C1AB H1A5 109.5
C2AB C1AB H1A6 109.5
H1A4 C1AB H1A6 109.5
H1A5 C1AB H1A6 109.5
N1AB C2AB C1AB 179.2(9)

loop_
_geom_bond_atom_site_label_1
_geom_bond_atom_site_label_2
_geom_bond_distance
Br1A C6A 1.839(5)
Br2A C18A 1.850(5)
S1A C1A 1.713(5)
S1A C4A 1.719(5)
N1A N2A 1.311(6)
N1A C5A 1.354(7)
N1A C7A 1.471(6)
N2A N3A 1.330(6)
N3A C6A 1.356(6)
N3A C8A 1.457(6)
N4A N5A 1.319(6)
N4A C17A 1.363(7)
N4A C19A 1.471(7)
N5A N6A 1.328(6)
N6A C18A 1.356(7)
N6A C20A 1.448(7)
C1A C2A 1.344(8)
C1A C17A 1.466(7)
C2A C3A 1.419(8)
C2A H2AA 0.9500
C3A C4A 1.355(8)
C3A H3AA 0.9500
C4A C5A 1.452(7)
C5A C6A 1.374(7)
C7A H7AA 0.9800
C7A H7AB 0.9800
C7A H7AC 0.9800
C8A C13A 1.389(7)
C8A C9A 1.399(7)
C9A C10A 1.385(7)
C9A C14A 1.502(8)
C10A C11A 1.389(8)
C10A H10A 0.9500
C11A C12A 1.381(8)
C11A C15A 1.518(7)
C12A C13A 1.400(7)
C12A H12A 0.9500
C13A C16A 1.503(8)
C14A H14A 0.9800
C14A H14B 0.9800
C14A H14C 0.9800
C15A H15A 0.9800
C15A H15B 0.9800
C15A H15C 0.9800
C16A H16A 0.9800
C16A H16B 0.9800
C16A H16C 0.9800
C17A C18A 1.361(7)
C19A H19A 0.9800
C19A H19B 0.9800
C19A H19C 0.9800
C20A C25A 1.388(8)
C20A C21A 1.397(8)
C21A C22A 1.374(8)
C21A C26A 1.504(8)
C22A C23A 1.388(8)
C22A H22A 0.9500
C23A C24A 1.390(8)
C23A C27A 1.518(8)
C24A C25A 1.394(7)
C24A H24A 0.9500
C25A C28A 1.508(8)
C26A H26A 0.9800
C26A H26B 0.9800
C26A H26C 0.9800
C27A H27A 0.9800
C27A H27B 0.9800
C27A H27C 0.9800
C28A H28A 0.9800
C28A H28B 0.9800
C28A H28C 0.9800
B1A F13A 1.249(8)
B1A F14A 1.329(7)
B1A F12A 1.402(8)
B1A F11A 1.475(8)
B2A F22A 1.189(13)
B2A F23A 1.231(8)
B2A F22C 1.316(18)
B2A F21C 1.342(17)
B2A F24A 1.542(10)
B2A F21A 1.573(11)
Br1B C6B 1.844(6)
Br2B C18B 1.841(5)
S1B C4B 1.703(6)
S1B C1B 1.706(6)
N1B N2B 1.314(7)
N1B C5B 1.368(7)
N1B C7B 1.467(7)
N2B N3B 1.332(6)
N3B C6B 1.355(7)
N3B C8B 1.452(7)
N4B N5B 1.325(6)
N4B C17B 1.367(7)
N4B C19B 1.461(7)
N5B N6B 1.335(6)
N6B C18B 1.361(7)
N6B C20B 1.455(7)
C1B C2B 1.352(9)
C1B C17B 1.456(7)
C2B C3B 1.408(10)
C2B H2BA 0.9500
C3B C4B 1.359(9)
C3B H3BA 0.9500
C4B C5B 1.452(8)
C5B C6B 1.373(8)
C7B H7BA 0.9800
C7B H7BB 0.9800
C7B H7BC 0.9800
C8B C13B 1.385(8)
C8B C9B 1.401(8)
C9B C10B 1.384(8)
C9B C14B 1.503(8)
C10B C11B 1.386(8)
C10B H10B 0.9500
C11B C12B 1.385(9)
C11B C15B 1.514(8)
C12B C13B 1.393(8)
C12B H12B 0.9500
C13B C16B 1.515(8)
C14B H14D 0.9800
C14B H14E 0.9800
C14B H14F 0.9800
C15B H15D 0.9800
C15B H15E 0.9800
C15B H15F 0.9800
C16B H16D 0.9800
C16B H16E 0.9800
C16B H16F 0.9800
C17B C18B 1.370(8)
C19B H19D 0.9800
C19B H19E 0.9800
C19B H19F 0.9800
C20B C25B 1.393(8)
C20B C21B 1.396(7)
C21B C22B 1.390(8)
C21B C26B 1.513(8)
C22B C23B 1.372(9)
C22B H22B 0.9500
C23B C24B 1.388(9)
C23B C27B 1.522(8)
C24B C25B 1.389(8)
C24B H24B 0.9500
C25B C28B 1.497(8)
C26B H26D 0.9800
C26B H26E 0.9800
C26B H26F 0.9800
C27B H27D 0.9800
C27B H27E 0.9800
C27B H27F 0.9800
C28B H28D 0.9800
C28B H28E 0.9800
C28B H28F 0.9800
B2B F22B 1.364(8)
B2B F23B 1.385(8)
B2B F21B 1.388(8)
B2B F24B 1.398(8)
B1B F11B 1.375(8)
B1B F14B 1.377(8)
B1B F13B 1.380(8)
B1B F12B 1.381(8)
N1AA C2AA 1.131(10)
C1AA C2AA 1.441(12)
C1AA H1A1 0.9800
C1AA H1A2 0.9800
C1AA H1A3 0.9800
N1AB C2AB 1.120(9)
C1AB C2AB 1.438(10)
C1AB H1A4 0.9800
C1AB H1A5 0.9800
C1AB H1A6 0.9800

loop_
_publcif_info_datablock.id
_publcif_info_datablock.publ_exptl
_publcif_info_datablock.publ_geom
_publcif_info_datablock.structure
{61cd9274-eba8-4bbc-aa46-ff3e65bb02cf} y y y
